data_4308681
loop_
_publ_author_name
'Elisa Barea'
'M. Angustias Romero'
'Jorge A. R. Navarro'
'Juan M. Salas'
'Norberto Masciocchi'
'Simona Galli'
'Angelo Sironi'

_publ_section_title
;
Structure, Spectroscopic Properties, and Reversible Solid-to-Solid
Reactions of Metal Complexes of 5-Nitro-pyrimidin-2-olate
;
_journal_name_full 'Inorganic Chemistry'
_journal_page_first 1472
_journal_page_last 1481
_journal_paper_doi 10.1021/ic048539b
_journal_volume 44
_journal_year 2005
_chemical_formula_sum 'C8 H12 Co N6 O10'
_chemical_formula_weight 411.15
_chemical_name_systematic
;
tetraaquo-bis(5-nitro-pyrimidin-2-olate)-cobalt(ii) 
;
_space_group_IT_number 14
_symmetry_cell_setting monoclinic
_symmetry_space_group_name_Hall '-P 2yab'
_symmetry_space_group_name_H-M 'P 1 21/a 1'
_cell_angle_alpha 90
_cell_angle_beta 101.1926
_cell_angle_gamma 90
_cell_formula_units_Z 2
_cell_length_a 7.62079
_cell_length_b 11.53322
_cell_length_c 8.67176
_cell_volume 747.684
_diffrn_ambient_temperature 298(2)
_diffrn_detector 'scintillation counter'
_diffrn_measurement_device_type 'Bruker D8 Advance'
_diffrn_measurement_method 'theta:theta scans'
_diffrn_radiation_monochromator graphite
_diffrn_radiation_source 'fine-focus sealed tube'
_diffrn_radiation_type 'Cu K\a'
_diffrn_radiation_wavelength 1.5418
_exptl_absorpt_coefficient_mu 96.8
_exptl_crystal_colour pink
_exptl_crystal_density_diffrn 1.826
_exptl_crystal_F_000 418
_refine_ls_goodness_of_fit_ref 4.01
_refine_ls_R_factor_all 0.076
_refine_ls_wR_factor_ref 0.101
_cod_data_source_file ic048539bsi20041019_035228_1.cif
_cod_data_source_block COMPOUND_1Co
_cod_depositor_comments
;
The following automatic conversions were performed:
'_symmetry_cell_setting' value 'Monoclinic' changed to 'monoclinic'
according to '/home/saulius/struct/CIF-dictionaries/cif_core.dic'
dictionary named 'cif_core.dic' version 2.4.1 from 2010-06-29.

Automatic conversion script
Id: cif_fix_enum 1527 2010-12-29 10:47:43Z saulius 
;
_cod_original_cell_volume 747.6838
_cod_original_sg_symbol_H-M 'P 21/a'
_cod_original_formula_sum 'C8 H12 N6 O10 Co1'
_cod_database_code 4308681

loop_
_symmetry_equiv_pos_as_xyz
'-x, -y, -z'
'-x+1/2, y+1/2, -z'
'x, y, z'
'x+1/2, -y+1/2, z'

loop_
_atom_site_label
_atom_site_type_symbol
_atom_site_symmetry_multiplicity
_atom_site_fract_x
_atom_site_fract_y
_atom_site_fract_z
_atom_site_occupancy
_atom_site_B_iso_or_equiv
Co1 Co 2 0 0 0 0.80955 1.41012
Co2 Co 2 0.5 0 0 0.19045 1.41012
O1 O 4 0.6557899 0.42158 0.82378 1 3.41012
O2 O 4 0.24679 0.45705 0.85973 1 3.41012
N3 N 4 0.8048685 0.2268478 0.4968305 1 3.41012
C3 C 4 0.6823441 0.2303343 0.3539234 1 3.41012
C4 C 4 0.6289604 0.3368567 0.2835942 1 3.41012
C2 C 4 0.6146627 0.128074 0.2797074 1 3.41012
N1 N 4 0.5078046 0.3423194 0.1422344 1 3.41012
N2 N 4 0.4925271 0.1315416 0.1366698 1 3.41012
C1 C 4 0.4379615 0.2397234 0.06955362 1 3.41012
H4 H 4 0.6827693 0.4159504 0.3400766 1 3.41012
O3 O 4 0.3258748 0.2441806 0.9436359 1 3.41012
H2 H 4 0.6567343 0.04563004 0.3329171 1 3.41012
O31 O 4 0.8627652 0.3191133 0.5635289 1 3.41012
O32 O 4 0.8563698 0.131468 0.5577261 1 3.41012
